data_1562306
loop_
_publ_author_name
'Li, Na'
'Mu, Bao'
'Cao, Xinyu'
'Huang, Rudan'

_publ_section_title
;
 The structures and properties of the new two-dimensional
 inorganic--organic hybrid materials based on the molybdate chains
;
_journal_name_full 'Journal of Solid State Chemistry'
_journal_page_first 180
_journal_page_last 186
_journal_paper_doi 10.1016/j.jssc.2014.06.001
_journal_volume 217
_journal_year 2014
_chemical_formula_sum 'C16 H20 Co Mo6 N6 O22'
_chemical_formula_weight 1282.95
_space_group_IT_number 2
_space_group_name_Hall '-P 1'
_space_group_name_H-M_alt 'P -1'
_symmetry_cell_setting triclinic
_symmetry_space_group_name_H-M 'P -1'
_atom_sites_solution_hydrogens geom
_atom_sites_solution_primary direct
_atom_sites_solution_secondary difmap
_audit_creation_method SHELXL-97
_cell_angle_alpha 105.944(2)
_cell_angle_beta 91.9350(13)
_cell_angle_gamma 98.7693(12)
_cell_formula_units_Z 1
_cell_length_a 7.5923(12)
_cell_length_b 10.0495(13)
_cell_length_c 10.2603(12)
_cell_measurement_reflns_used 835
_cell_measurement_temperature 293(2)
_cell_measurement_theta_max 28.1500
_cell_measurement_theta_min 2.7240
_cell_volume 741.57(17)
_computing_cell_refinement 'Bruker FRAMBO'
_computing_data_collection 'Bruker FRAMBO'
_computing_data_reduction 'Bruker SAINT'
_computing_molecular_graphics 'Bruker SHELXTL'
_computing_publication_material 'Bruker SHELXTL'
_computing_structure_refinement 'SHELXL-97 (Sheldrick, 1997)'
_computing_structure_solution 'SHELXS-97 (Sheldrick, 1990)'
_diffrn_ambient_temperature 293(2)
_diffrn_measured_fraction_theta_full 0.986
_diffrn_measured_fraction_theta_max 0.986
_diffrn_measurement_device_type 'CCD area detector'
_diffrn_measurement_method 'phi and omega scans'
_diffrn_radiation_monochromator graphite
_diffrn_radiation_source 'fine-focus sealed tube'
_diffrn_radiation_type MoK\a
_diffrn_radiation_wavelength 0.71073
_diffrn_reflns_av_R_equivalents 0.0000
_diffrn_reflns_av_sigmaI/netI 0.0807
_diffrn_reflns_limit_h_max 8
_diffrn_reflns_limit_h_min -9
_diffrn_reflns_limit_k_max 11
_diffrn_reflns_limit_k_min -11
_diffrn_reflns_limit_l_max 12
_diffrn_reflns_limit_l_min -12
_diffrn_reflns_number 6281
_diffrn_reflns_theta_full 25.02
_diffrn_reflns_theta_max 25.02
_diffrn_reflns_theta_min 2.72
_exptl_absorpt_coefficient_mu 3.107
_exptl_absorpt_correction_T_max 0.8355
_exptl_absorpt_correction_T_min 0.4364
_exptl_absorpt_correction_type multi-scan
_exptl_absorpt_process_details sadabs
_exptl_crystal_density_diffrn 2.873
_exptl_crystal_density_method 'not measured'
_exptl_crystal_F_000 613
_exptl_crystal_size_max 0.32
_exptl_crystal_size_mid 0.09
_exptl_crystal_size_min 0.06
_refine_diff_density_max 3.720
_refine_diff_density_min -3.211
_refine_diff_density_rms 0.595
_refine_ls_extinction_method none
_refine_ls_goodness_of_fit_ref 1.057
_refine_ls_hydrogen_treatment mixed
_refine_ls_matrix_type full
_refine_ls_number_parameters 235
_refine_ls_number_reflns 6281
_refine_ls_number_restraints 0
_refine_ls_restrained_S_all 1.057
_refine_ls_R_factor_all 0.1378
_refine_ls_R_factor_gt 0.1006
_refine_ls_shift/su_max 0.001
_refine_ls_shift/su_mean 0.000
_refine_ls_structure_factor_coef Fsqd
_refine_ls_weighting_details 'calc w=1/[\s^2^(Fo^2^)+(0.1980P)^2^+0.0000P] where P=(Fo^2^+2Fc^2^)/3'
_refine_ls_weighting_scheme calc
_refine_ls_wR_factor_gt 0.2692
_refine_ls_wR_factor_ref 0.2959
_reflns_number_gt 4029
_reflns_number_total 6281
_reflns_threshold_expression >2sigma(I)
_cod_data_source_file JSSC-2014-217-180.cif
_cod_data_source_block 1
_cod_depositor_comments
;
The following automatic conversions were performed:

data item '_symmetry_cell_setting' value 'Triclinic' was changed to
'triclinic' in accordance with the built-in table derived from the
CIF Core dictionary named 'cif_core.dic' version 2.4.5 last updated
on 2014-11-21.

Automatic conversion script
Id: cif_fix_values 8369 2020-08-20 11:38:08Z andrius 
;
_cod_original_sg_symbol_H-M P-1
_cod_database_code 1562306

loop_
_symmetry_equiv_pos_as_xyz
'x, y, z'
'-x, -y, -z'

loop_
_atom_site_label
_atom_site_type_symbol
_atom_site_fract_x
_atom_site_fract_y
_atom_site_fract_z
_atom_site_U_iso_or_equiv
_atom_site_adp_type
_atom_site_occupancy
_atom_site_symmetry_multiplicity
_atom_site_calc_flag
_atom_site_refinement_flags
_atom_site_disorder_assembly
_atom_site_disorder_group
Mo1 Mo 0.20065(14) 0.30870(11) 0.36130(10) 0.0125(3) Uani 1 1 d . . .
Mo2 Mo 0.50044(14) 0.59082(11) 0.37842(10) 0.0106(3) Uani 1 1 d . . .
Mo3 Mo 0.00091(14) 0.57762(11) 0.36344(10) 0.0124(3) Uani 1 1 d . . .
Co1 Co 0.5000 0.5000 0.0000 0.0152(6) Uani 1 2 d S . .
N1 N 0.3911(15) 0.7435(11) -0.0998(12) 0.022(3) Uani 1 1 d . . .
H1 H 0.4250 0.7064 -0.1788 0.027 Uiso 1 1 calc R . .
N2 N 0.4090(16) 0.6947(12) 0.0095(11) 0.022(3) Uani 1 1 d . . .
N3 N 0.1877(16) 1.0633(11) -0.3539(11) 0.022(3) Uani 1 1 d . . .
H3 H 0.1571 1.1040 -0.4126 0.026 Uiso 1 1 calc R . .
O1 O 0.2475(11) 0.5372(9) 0.3829(9) 0.0162(19) Uani 1 1 d . . .
O2 O 0.4576(12) 0.3757(8) 0.4046(8) 0.0121(18) Uani 1 1 d . . .
O3 O -0.0176(12) 0.3741(8) 0.4083(8) 0.0121(18) Uani 1 1 d . . .
O4 O 0.1892(13) 0.2661(9) 0.1876(9) 0.023(2) Uani 1 1 d . . .
O5 O 0.2417(12) 0.4086(10) 0.5850(8) 0.018(2) Uani 1 1 d . . .
O6 O 0.1733(13) 0.1501(10) 0.3968(9) 0.025(2) Uani 1 1 d . . .
O7 O 0.5127(12) 0.5285(9) 0.2073(8) 0.019(2) Uani 1 1 d . . .
O8 O 0.4979(12) 0.7653(9) 0.4065(9) 0.018(2) Uani 1 1 d . . .
O9 O -0.0487(13) 0.4987(11) 0.1953(9) 0.028(2) Uani 1 1 d . . .
O10 O 0.0770(12) 0.7482(10) 0.3753(10) 0.025(2) Uani 1 1 d . . .
O11 O 0.2367(13) 0.4044(10) -0.0090(9) 0.025(2) Uani 1 1 d . . .
H11B H 0.1634 0.4488 -0.0365 0.030 Uiso 1 1 d R . .
H11C H 0.2072 0.3884 0.0651 0.030 Uiso 1 1 d R . .
C1 C 0.3141(19) 0.8561(13) -0.0680(14) 0.021(3) Uani 1 1 d . . .
C2 C 0.2843(19) 0.8856(14) 0.0651(13) 0.022(3) Uani 1 1 d . . .
H2 H 0.2329 0.9596 0.1156 0.026 Uiso 1 1 calc R . .
C3 C 0.3458(19) 0.7836(14) 0.1099(14) 0.022(3) Uani 1 1 d . . .
H3A H 0.3435 0.7776 0.1987 0.026 Uiso 1 1 calc R . .
C4 C 0.282(2) 0.9583(14) -0.3921(14) 0.026(3) Uani 1 1 d . . .
H4 H 0.3166 0.9318 -0.4803 0.031 Uiso 1 1 calc R . .
C5 C 0.3252(19) 0.8912(14) -0.3011(13) 0.023(3) Uani 1 1 d . . .
H5 H 0.3907 0.8185 -0.3275 0.027 Uiso 1 1 calc R . .
C6 C 0.2738(19) 0.9289(14) -0.1679(13) 0.021(3) Uani 1 1 d . . .
C7 C 0.182(2) 1.0426(15) -0.1351(14) 0.025(3) Uani 1 1 d . . .
H7 H 0.1489 1.0751 -0.0470 0.030 Uiso 1 1 calc R . .
C8 C 0.141(2) 1.1055(15) -0.2285(15) 0.029(3) Uani 1 1 d . . .
H8 H 0.0787 1.1803 -0.2046 0.035 Uiso 1 1 calc R . .

loop_
_atom_site_aniso_label
_atom_site_aniso_U_11
_atom_site_aniso_U_22
_atom_site_aniso_U_33
_atom_site_aniso_U_23
_atom_site_aniso_U_13
_atom_site_aniso_U_12
Mo1 0.0061(6) 0.0179(6) 0.0134(6) 0.0048(4) 0.0011(4) 0.0016(4)
Mo2 0.0039(6) 0.0187(6) 0.0110(6) 0.0070(4) 0.0011(4) 0.0021(4)
Mo3 0.0043(6) 0.0227(6) 0.0139(6) 0.0096(5) 0.0030(4) 0.0055(5)
Co1 0.0130(13) 0.0238(13) 0.0116(12) 0.0081(10) 0.0023(10) 0.0058(11)
N1 0.017(6) 0.027(6) 0.025(6) 0.008(5) 0.004(5) 0.010(5)
N2 0.020(7) 0.027(6) 0.021(6) 0.011(5) 0.000(5) 0.003(5)
N3 0.020(6) 0.023(6) 0.025(6) 0.010(5) -0.004(5) 0.004(5)
O1 0.005(4) 0.019(4) 0.030(5) 0.016(4) 0.003(4) 0.004(4)
O2 0.012(5) 0.013(4) 0.012(4) 0.003(3) 0.002(4) 0.002(4)
O3 0.012(5) 0.013(4) 0.012(4) 0.004(3) 0.001(4) 0.002(4)
O4 0.018(5) 0.026(5) 0.025(5) 0.007(4) -0.002(4) 0.002(4)
O5 0.012(5) 0.036(5) 0.006(4) 0.006(4) -0.002(4) 0.005(4)
O6 0.019(5) 0.032(5) 0.027(5) 0.010(4) 0.001(4) 0.008(5)
O7 0.012(5) 0.032(5) 0.015(5) 0.009(4) -0.002(4) 0.002(4)
O8 0.012(5) 0.023(5) 0.021(5) 0.009(4) 0.005(4) 0.007(4)
O9 0.015(5) 0.046(6) 0.023(5) 0.010(5) 0.005(4) 0.006(5)
O10 0.012(5) 0.031(5) 0.035(6) 0.018(5) 0.005(4) 0.000(4)
O11 0.018(5) 0.036(5) 0.027(5) 0.018(4) 0.004(4) 0.008(5)
C1 0.020(8) 0.023(7) 0.023(7) 0.009(6) 0.002(6) 0.009(6)
C2 0.025(8) 0.023(7) 0.023(7) 0.011(6) 0.004(6) 0.014(6)
C3 0.019(8) 0.030(7) 0.019(7) 0.009(6) 0.002(6) 0.006(6)
C4 0.027(8) 0.027(7) 0.025(8) 0.010(6) 0.000(7) 0.004(7)
C5 0.022(8) 0.025(7) 0.025(8) 0.011(6) 0.005(6) 0.006(6)
C6 0.021(8) 0.025(7) 0.021(7) 0.014(6) -0.003(6) 0.003(6)
C7 0.028(8) 0.030(7) 0.023(7) 0.014(6) -0.001(7) 0.012(7)
C8 0.030(9) 0.027(8) 0.034(8) 0.012(7) 0.003(7) 0.006(7)

loop_
_atom_type_symbol
_atom_type_description
_atom_type_scat_dispersion_real
_atom_type_scat_dispersion_imag
_atom_type_scat_source
C C 0.0033 0.0016 'International Tables Vol C Tables 4.2.6.8 and 6.1.1.4'
H H 0.0000 0.0000 'International Tables Vol C Tables 4.2.6.8 and 6.1.1.4'
O O 0.0106 0.0060 'International Tables Vol C Tables 4.2.6.8 and 6.1.1.4'
N N 0.0061 0.0033 'International Tables Vol C Tables 4.2.6.8 and 6.1.1.4'
Mo Mo -1.6832 0.6857 'International Tables Vol C Tables 4.2.6.8 and 6.1.1.4'
Co Co 0.3494 0.9721 'International Tables Vol C Tables 4.2.6.8 and 6.1.1.4'

loop_
_geom_angle_atom_site_label_1
_geom_angle_atom_site_label_2
_geom_angle_atom_site_label_3
_geom_angle
_geom_angle_site_symmetry_1
_geom_angle_site_symmetry_3
O4 Mo1 O6 104.4(4) . .
O4 Mo1 O3 104.5(4) . .
O6 Mo1 O3 103.1(4) . .
O4 Mo1 O2 100.5(4) . .
O6 Mo1 O2 102.3(4) . .
O3 Mo1 O2 138.2(4) . .
O4 Mo1 O1 92.8(4) . .
O6 Mo1 O1 162.7(4) . .
O3 Mo1 O1 73.0(3) . .
O2 Mo1 O1 72.9(3) . .
O4 Mo1 O5 167.9(4) . .
O6 Mo1 O5 87.1(4) . .
O3 Mo1 O5 75.7(3) . .
O2 Mo1 O5 73.1(3) . .
O1 Mo1 O5 75.7(3) . .
O8 Mo2 O7 104.8(4) . .
O8 Mo2 O1 96.1(4) . .
O7 Mo2 O1 98.1(4) . .
O8 Mo2 O5 101.0(4) . 2_666
O7 Mo2 O5 91.9(4) . 2_666
O1 Mo2 O5 157.3(4) . 2_666
O8 Mo2 O2 89.4(4) . 2_666
O7 Mo2 O2 161.9(4) . 2_666
O1 Mo2 O2 91.3(3) . 2_666
O5 Mo2 O2 74.1(3) 2_666 2_666
O8 Mo2 O2 161.0(4) . .
O7 Mo2 O2 92.5(4) . .
O1 Mo2 O2 73.3(3) . .
O5 Mo2 O2 86.0(3) 2_666 .
O2 Mo2 O2 75.5(3) 2_666 .
O9 Mo3 O10 105.1(5) . .
O9 Mo3 O5 98.1(4) . 2_566
O10 Mo3 O5 99.6(4) . 2_566
O9 Mo3 O1 99.6(4) . .
O10 Mo3 O1 92.3(4) . .
O5 Mo3 O1 155.3(4) 2_566 .
O9 Mo3 O3 91.9(4) . .
O10 Mo3 O3 158.6(4) . .
O5 Mo3 O3 90.5(4) 2_566 .
O1 Mo3 O3 71.8(3) . .
O9 Mo3 O3 163.5(4) . 2_566
O10 Mo3 O3 90.8(4) . 2_566
O5 Mo3 O3 74.3(3) 2_566 2_566
O1 Mo3 O3 84.1(3) . 2_566
O3 Mo3 O3 73.8(3) . 2_566
O7 Co1 O7 180.00(6) 2_665 .
O7 Co1 O11 88.0(3) 2_665 2_665
O7 Co1 O11 92.0(3) . 2_665
O7 Co1 O11 92.0(3) 2_665 .
O7 Co1 O11 88.0(3) . .
O11 Co1 O11 180.000(1) 2_665 .
O7 Co1 N2 84.8(4) 2_665 .
O7 Co1 N2 95.2(4) . .
O11 Co1 N2 90.9(4) 2_665 .
O11 Co1 N2 89.1(4) . .
O7 Co1 N2 95.2(4) 2_665 2_665
O7 Co1 N2 84.8(4) . 2_665
O11 Co1 N2 89.1(4) 2_665 2_665
O11 Co1 N2 90.9(4) . 2_665
N2 Co1 N2 180.0(6) . 2_665
C1 N1 N2 110.3(11) . .
C1 N1 H1 124.9 . .
N2 N1 H1 124.9 . .
C3 N2 N1 105.4(11) . .
C3 N2 Co1 131.0(9) . .
N1 N2 Co1 123.4(8) . .
C8 N3 C4 121.6(12) . .
C8 N3 H3 119.2 . .
C4 N3 H3 119.2 . .
Mo2 O1 Mo3 149.4(5) . .
Mo2 O1 Mo1 106.3(4) . .
Mo3 O1 Mo1 102.8(4) . .
Mo1 O2 Mo2 105.1(4) . 2_666
Mo1 O2 Mo2 104.5(4) . .
Mo2 O2 Mo2 104.5(3) 2_666 .
Mo1 O3 Mo3 106.3(4) . .
Mo1 O3 Mo3 103.3(4) . 2_566
Mo3 O3 Mo3 106.2(3) . 2_566
Mo3 O5 Mo2 154.2(4) 2_566 2_666
Mo3 O5 Mo1 102.8(4) 2_566 .
Mo2 O5 Mo1 102.0(4) 2_666 .
Mo2 O7 Co1 164.8(6) . .
Co1 O11 H11B 112.8 . .
Co1 O11 H11C 113.4 . .
H11B O11 H11C 110.5 . .
N1 C1 C2 108.3(12) . .
N1 C1 C6 122.1(13) . .
C2 C1 C6 129.6(12) . .
C1 C2 C3 105.4(12) . .
C1 C2 H2 127.3 . .
C3 C2 H2 127.3 . .
N2 C3 C2 110.6(12) . .
N2 C3 H3A 124.7 . .
C2 C3 H3A 124.7 . .
N3 C4 C5 119.3(13) . .
N3 C4 H4 120.4 . .
C5 C4 H4 120.4 . .
C4 C5 C6 121.4(13) . .
C4 C5 H5 119.3 . .
C6 C5 H5 119.3 . .
C7 C6 C5 115.6(12) . .
C7 C6 C1 121.5(13) . .
C5 C6 C1 122.9(13) . .
C8 C7 C6 121.0(14) . .
C8 C7 H7 119.5 . .
C6 C7 H7 119.5 . .
N3 C8 C7 121.1(14) . .
N3 C8 H8 119.4 . .
C7 C8 H8 119.4 . .

loop_
_geom_bond_atom_site_label_1
_geom_bond_atom_site_label_2
_geom_bond_distance
_geom_bond_site_symmetry_2
Mo1 O4 1.711(9) .
Mo1 O6 1.714(9) .
Mo1 O3 1.903(9) .
Mo1 O2 1.958(9) .
Mo1 O1 2.216(8) .
Mo1 O5 2.228(8) .
Mo2 O8 1.701(9) .
Mo2 O7 1.706(8) .
Mo2 O1 1.920(9) .
Mo2 O5 1.980(9) 2_666
Mo2 O2 2.163(8) 2_666
Mo2 O2 2.228(8) .
Mo3 O9 1.691(9) .
Mo3 O10 1.693(9) .
Mo3 O5 1.948(9) 2_566
Mo3 O1 1.990(8) .
Mo3 O3 2.202(8) .
Mo3 O3 2.252(8) 2_566
Co1 O7 2.063(8) 2_665
Co1 O7 2.063(8) .
Co1 O11 2.069(9) 2_665
Co1 O11 2.069(9) .
Co1 N2 2.152(11) .
Co1 N2 2.152(11) 2_665
N1 C1 1.319(17) .
N1 N2 1.352(15) .
N1 H1 0.8600 .
N2 C3 1.322(17) .
N3 C8 1.318(18) .
N3 C4 1.341(18) .
N3 H3 0.8600 .
O2 Mo2 2.163(8) 2_666
O3 Mo3 2.252(8) 2_566
O5 Mo3 1.948(9) 2_566
O5 Mo2 1.980(9) 2_666
O11 H11B 0.8500 .
O11 H11C 0.8500 .
C1 C2 1.350(19) .
C1 C6 1.462(17) .
C2 C3 1.367(18) .
C2 H2 0.9300 .
C3 H3A 0.9300 .
C4 C5 1.352(18) .
C4 H4 0.9300 .
C5 C6 1.400(18) .
C5 H5 0.9300 .
C6 C7 1.397(19) .
C7 C8 1.337(19) .
C7 H7 0.9300 .
C8 H8 0.9300 .

loop_
_geom_torsion_atom_site_label_1
_geom_torsion_atom_site_label_2
_geom_torsion_atom_site_label_3
_geom_torsion_atom_site_label_4
_geom_torsion
_geom_torsion_site_symmetry_1
_geom_torsion_site_symmetry_2
_geom_torsion_site_symmetry_3
_geom_torsion_site_symmetry_4
C1 N1 N2 C3 -1.9(15) . . . .
C1 N1 N2 Co1 172.9(9) . . . .
O7 Co1 N2 C3 166.9(13) 2_665 . . .
O7 Co1 N2 C3 -13.1(13) . . . .
O11 Co1 N2 C3 -105.2(13) 2_665 . . .
O11 Co1 N2 C3 74.8(13) . . . .
N2 Co1 N2 C3 -40(100) 2_665 . . .
O7 Co1 N2 N1 -6.5(10) 2_665 . . .
O7 Co1 N2 N1 173.5(10) . . . .
O11 Co1 N2 N1 81.4(10) 2_665 . . .
O11 Co1 N2 N1 -98.6(10) . . . .
N2 Co1 N2 N1 146(100) 2_665 . . .
O8 Mo2 O1 Mo3 22.7(10) . . . .
O7 Mo2 O1 Mo3 -83.2(10) . . . .
O5 Mo2 O1 Mo3 161.4(7) 2_666 . . .
O2 Mo2 O1 Mo3 112.2(9) 2_666 . . .
O2 Mo2 O1 Mo3 -173.4(10) . . . .
O8 Mo2 O1 Mo1 -176.6(4) . . . .
O7 Mo2 O1 Mo1 77.5(5) . . . .
O5 Mo2 O1 Mo1 -37.9(11) 2_666 . . .
O2 Mo2 O1 Mo1 -87.1(4) 2_666 . . .
O2 Mo2 O1 Mo1 -12.7(3) . . . .
O9 Mo3 O1 Mo2 89.5(10) . . . .
O10 Mo3 O1 Mo2 -16.2(10) . . . .
O5 Mo3 O1 Mo2 -135.4(9) 2_566 . . .
O3 Mo3 O1 Mo2 178.4(10) . . . .
O3 Mo3 O1 Mo2 -106.8(9) 2_566 . . .
O9 Mo3 O1 Mo1 -71.5(5) . . . .
O10 Mo3 O1 Mo1 -177.3(4) . . . .
O5 Mo3 O1 Mo1 63.6(9) 2_566 . . .
O3 Mo3 O1 Mo1 17.3(3) . . . .
O3 Mo3 O1 Mo1 92.2(4) 2_566 . . .
O4 Mo1 O1 Mo2 -85.7(5) . . . .
O6 Mo1 O1 Mo2 90.6(14) . . . .
O3 Mo1 O1 Mo2 169.9(5) . . . .
O2 Mo1 O1 Mo2 14.5(4) . . . .
O5 Mo1 O1 Mo2 90.8(4) . . . .
O4 Mo1 O1 Mo3 84.4(5) . . . .
O6 Mo1 O1 Mo3 -99.4(13) . . . .
O3 Mo1 O1 Mo3 -20.0(4) . . . .
O2 Mo1 O1 Mo3 -175.5(4) . . . .
O5 Mo1 O1 Mo3 -99.1(4) . . . .
O4 Mo1 O2 Mo2 -172.9(4) . . . 2_666
O6 Mo1 O2 Mo2 -65.4(4) . . . 2_666
O3 Mo1 O2 Mo2 60.9(6) . . . 2_666
O1 Mo1 O2 Mo2 97.4(4) . . . 2_666
O5 Mo1 O2 Mo2 17.6(3) . . . 2_666
O4 Mo1 O2 Mo2 77.3(4) . . . .
O6 Mo1 O2 Mo2 -175.2(4) . . . .
O3 Mo1 O2 Mo2 -48.9(6) . . . .
O1 Mo1 O2 Mo2 -12.3(3) . . . .
O5 Mo1 O2 Mo2 -92.1(4) . . . .
O8 Mo2 O2 Mo1 72.1(12) . . . .
O7 Mo2 O2 Mo1 -83.5(4) . . . .
O1 Mo2 O2 Mo1 14.2(4) . . . .
O5 Mo2 O2 Mo1 -175.2(4) 2_666 . . .
O2 Mo2 O2 Mo1 110.1(5) 2_666 . . .
O8 Mo2 O2 Mo2 -38.1(13) . . . 2_666
O7 Mo2 O2 Mo2 166.4(4) . . . 2_666
O1 Mo2 O2 Mo2 -95.9(4) . . . 2_666
O5 Mo2 O2 Mo2 74.6(4) 2_666 . . 2_666
O2 Mo2 O2 Mo2 0.0 2_666 . . 2_666
O4 Mo1 O3 Mo3 -70.2(4) . . . .
O6 Mo1 O3 Mo3 -179.1(4) . . . .
O2 Mo1 O3 Mo3 54.8(6) . . . .
O1 Mo1 O3 Mo3 18.3(3) . . . .
O5 Mo1 O3 Mo3 97.4(4) . . . .
O4 Mo1 O3 Mo3 178.3(4) . . . 2_566
O6 Mo1 O3 Mo3 69.3(4) . . . 2_566
O2 Mo1 O3 Mo3 -56.8(6) . . . 2_566
O1 Mo1 O3 Mo3 -93.3(4) . . . 2_566
O5 Mo1 O3 Mo3 -14.2(3) . . . 2_566
O9 Mo3 O3 Mo1 78.9(5) . . . .
O10 Mo3 O3 Mo1 -64.2(11) . . . .
O5 Mo3 O3 Mo1 177.0(4) 2_566 . . .
O1 Mo3 O3 Mo1 -20.6(4) . . . .
O3 Mo3 O3 Mo1 -109.6(5) 2_566 . . .
O9 Mo3 O3 Mo3 -171.5(4) . . . 2_566
O10 Mo3 O3 Mo3 45.4(12) . . . 2_566
O5 Mo3 O3 Mo3 -73.4(4) 2_566 . . 2_566
O1 Mo3 O3 Mo3 89.0(4) . . . 2_566
O3 Mo3 O3 Mo3 0.0 2_566 . . 2_566
O4 Mo1 O5 Mo3 109.0(19) . . . 2_566
O6 Mo1 O5 Mo3 -87.9(5) . . . 2_566
O3 Mo1 O5 Mo3 16.4(4) . . . 2_566
O2 Mo1 O5 Mo3 168.3(5) . . . 2_566
O1 Mo1 O5 Mo3 92.2(4) . . . 2_566
O4 Mo1 O5 Mo2 -78(2) . . . 2_666
O6 Mo1 O5 Mo2 84.7(5) . . . 2_666
O3 Mo1 O5 Mo2 -170.9(5) . . . 2_666
O2 Mo1 O5 Mo2 -19.0(4) . . . 2_666
O1 Mo1 O5 Mo2 -95.2(4) . . . 2_666
O8 Mo2 O7 Co1 -22(2) . . . .
O1 Mo2 O7 Co1 76(2) . . . .
O5 Mo2 O7 Co1 -124(2) 2_666 . . .
O2 Mo2 O7 Co1 -162.7(14) 2_666 . . .
O2 Mo2 O7 Co1 150(2) . . . .
O7 Co1 O7 Mo2 -160(100) 2_665 . . .
O11 Co1 O7 Mo2 95(2) 2_665 . . .
O11 Co1 O7 Mo2 -85(2) . . . .
N2 Co1 O7 Mo2 4(2) . . . .
N2 Co1 O7 Mo2 -176(2) 2_665 . . .
N2 N1 C1 C2 1.7(16) . . . .
N2 N1 C1 C6 -178.4(12) . . . .
N1 C1 C2 C3 -0.7(16) . . . .
C6 C1 C2 C3 179.4(14) . . . .
N1 N2 C3 C2 1.5(16) . . . .
Co1 N2 C3 C2 -172.8(10) . . . .
C1 C2 C3 N2 -0.5(16) . . . .
C8 N3 C4 C5 2(2) . . . .
N3 C4 C5 C6 0(2) . . . .
C4 C5 C6 C7 -2(2) . . . .
C4 C5 C6 C1 178.2(13) . . . .
N1 C1 C6 C7 175.9(13) . . . .
C2 C1 C6 C7 -4(2) . . . .
N1 C1 C6 C5 -5(2) . . . .
C2 C1 C6 C5 175.1(14) . . . .
C5 C6 C7 C8 3(2) . . . .
C1 C6 C7 C8 -177.9(14) . . . .
C4 N3 C8 C7 -2(2) . . . .
C6 C7 C8 N3 -1(2) . . . .
